data_2205096
loop_
_publ_author_name
'Di-Mei Chen'
'Feng-Yi Xia'
'Mao-Lin Hu'
'Li Li'
' Zhi-Min Jin '

_publ_section_title
;
 2,3,5,6-Tetramethylpyrazinium--trichloroacetate--trichloroacetic acid
 (1/1/1)
;
_journal_issue 2
_journal_name_full 'Acta Crystallographica Section E'
_journal_page_first o419
_journal_page_last o420
_journal_paper_doi 10.1107/S1600536805001741
_journal_volume 61
_journal_year 2005
_chemical_formula_iupac 'C8 H13 N2 +, C2 H Cl3 O2 -, C2 Cl3 O2'
_chemical_formula_moiety 'C8 H13 N2 +, C2 H Cl3 O2 -, C2 Cl3 O2'
_chemical_formula_sum 'C12 H14 Cl6 N2 O4'
_chemical_formula_weight 462.95
_chemical_name_systematic
;
Tetramethylpyrazinium--trichloroacetate--trichloroacetic acid (1/1/1)
;
_space_group_IT_number 2
_symmetry_cell_setting triclinic
_symmetry_space_group_name_Hall '-P 1'
_symmetry_space_group_name_H-M 'P -1'
_atom_sites_solution_hydrogens geom
_atom_sites_solution_primary direct
_atom_sites_solution_secondary difmap
_audit_creation_method SHELXL-97
_cell_angle_alpha 87.956(3)
_cell_angle_beta 72.496(2)
_cell_angle_gamma 79.561(2)
_cell_formula_units_Z 2
_cell_length_a 9.3627(12)
_cell_length_b 9.6100(13)
_cell_length_c 11.7698(15)
_cell_measurement_reflns_used 2421
_cell_measurement_temperature 298(2)
_cell_measurement_theta_max 25.11
_cell_measurement_theta_min 2.15
_cell_volume 993.0(2)
_computing_cell_refinement 'SAINT (Bruker, 2002)'
_computing_data_collection 'SMART (Bruker, 2002)'
_computing_data_reduction SAINT
_computing_molecular_graphics 'SHELXTL (Bruker, 2002)'
_computing_publication_material SHELXL97
_computing_structure_refinement 'SHELXL97 (Sheldrick, 1997)'
_computing_structure_solution 'SHELXS97 (Sheldrick, 1997)'
_diffrn_ambient_temperature 298(2)
_diffrn_measured_fraction_theta_full 0.981
_diffrn_measured_fraction_theta_max 0.981
_diffrn_measurement_device_type 'Bruker APEX area-detector'
_diffrn_measurement_method '\f and \w'
_diffrn_radiation_monochromator graphite
_diffrn_radiation_source 'fine-focus sealed tube'
_diffrn_radiation_type MoK\a
_diffrn_radiation_wavelength 0.71073
_diffrn_reflns_av_R_equivalents 0.0099
_diffrn_reflns_av_sigmaI/netI 0.0199
_diffrn_reflns_limit_h_max 11
_diffrn_reflns_limit_h_min -11
_diffrn_reflns_limit_k_max 10
_diffrn_reflns_limit_k_min -11
_diffrn_reflns_limit_l_max 14
_diffrn_reflns_limit_l_min -8
_diffrn_reflns_number 5308
_diffrn_reflns_theta_full 25.23
_diffrn_reflns_theta_max 25.23
_diffrn_reflns_theta_min 1.81
_diffrn_standards_decay_% 0
_diffrn_standards_interval_time 0
_diffrn_standards_number 0
_exptl_absorpt_coefficient_mu 0.883
_exptl_absorpt_correction_T_max 0.709
_exptl_absorpt_correction_T_min 0.667
_exptl_absorpt_correction_type multi-scan
_exptl_absorpt_process_details '(SADABS; Bruker, 2002)'
_exptl_crystal_colour Colorless
_exptl_crystal_density_diffrn 1.548
_exptl_crystal_density_method 'not measured'
_exptl_crystal_description Prism
_exptl_crystal_F_000 468
_exptl_crystal_size_max 0.47
_exptl_crystal_size_mid 0.43
_exptl_crystal_size_min 0.39
_refine_diff_density_max 0.761
_refine_diff_density_min -0.420
_refine_ls_extinction_method none
_refine_ls_goodness_of_fit_ref 1.069
_refine_ls_hydrogen_treatment mixed
_refine_ls_matrix_type full
_refine_ls_number_parameters 229
_refine_ls_number_reflns 3520
_refine_ls_number_restraints 0
_refine_ls_restrained_S_all 1.069
_refine_ls_R_factor_all 0.0719
_refine_ls_R_factor_gt 0.0631
_refine_ls_shift/su_max 0.000
_refine_ls_shift/su_mean 0.000
_refine_ls_structure_factor_coef Fsqd
_refine_ls_weighting_details 'calc w = 1/[\s^2^(Fo^2^)+(0.0967P)^2^+0.7704P] where P = (Fo^2^+2Fc^2^)/3'
_refine_ls_weighting_scheme calc
_refine_ls_wR_factor_gt 0.1769
_refine_ls_wR_factor_ref 0.1853
_reflns_number_gt 2898
_reflns_number_total 3520
_reflns_threshold_expression I>2\s(I)
_cod_data_source_file is6039.cif
_cod_data_source_block I
_cod_depositor_comments
;
The following automatic conversions were performed:
'_symmetry_cell_setting' value 'Triclinic' changed to 'triclinic'
according to '/home/saulius/struct/CIF-dictionaries/cif_core.dic'
dictionary named 'cif_core.dic' version 2.4.1 from 2010-06-29.

Automatic conversion script
Id: cif_fix_enum 1527 2010-12-29 10:47:43Z saulius 

The following automatic conversions were performed:

'_symmetry_cell_setting' value 'Triclinic' changed to 'triclinic'
according to /home/saulius/struct/CIF-dictionaries/cif_core.dic
dictionary named 'cif_core.dic' version 2.4.1 from 2010-06-29.

Automatic conversion script
Id: cif_fix_values 1715 2011-07-08 13:25:40Z adriana 
;
_cod_database_code 2205096
_cod_database_fobs_code 2205096

loop_
_symmetry_equiv_pos_as_xyz
'x, y, z'
'-x, -y, -z'

loop_
_atom_site_label
_atom_site_fract_x
_atom_site_fract_y
_atom_site_fract_z
_atom_site_U_iso_or_equiv
_atom_site_adp_type
_atom_site_calc_flag
_atom_site_refinement_flags
_atom_site_occupancy
_atom_site_type_symbol
O3 0.4100(6) 0.7373(4) 0.6113(4) 0.1357(17) Uani d . 1 O
O4 0.2438(5) 0.8944(4) 0.5576(3) 0.0923(10) Uani d . 1 O
Cl4 0.12274(15) 1.05273(17) 0.77228(16) 0.1138(6) Uani d . 1 Cl
Cl5 0.3302(3) 0.84946(19) 0.84957(14) 0.1392(7) Uani d . 1 Cl
Cl6 0.43733(15) 1.05755(14) 0.68378(15) 0.1006(5) Uani d . 1 Cl
C11 0.3032(4) 0.9466(4) 0.7283(3) 0.0587(9) Uani d . 1 C
C12 0.3256(5) 0.8464(4) 0.6232(4) 0.0686(10) Uani d . 1 C
H4 0.275(8) 0.841(8) 0.496(7) 0.15(3) Uiso d . 1 H
H2 0.067(5) 0.637(5) 0.540(5) 0.089(15) Uiso d . 1 H
Cl1 0.43081(12) 0.75139(12) 0.11592(9) 0.0734(3) Uani d . 1 Cl
Cl2 0.15404(13) 0.66449(15) 0.12180(10) 0.0865(4) Uani d . 1 Cl
Cl3 0.38687(16) 0.46970(12) 0.18525(14) 0.1016(5) Uani d . 1 Cl
O1 0.1131(4) 0.6433(4) 0.3801(2) 0.0886(9) Uani d . 1 O
O2 0.2968(6) 0.7616(6) 0.3646(3) 0.146(2) Uani d . 1 O
N1 0.0052(4) 0.6489(3) 0.8540(3) 0.0628(8) Uani d . 1 N
N2 0.0477(3) 0.6416(3) 0.6190(3) 0.0568(7) Uani d . 1 N
C1 -0.2053(6) 0.8469(5) 0.8896(4) 0.0907(14) Uani d . 1 C
H1A -0.1868 0.8457 0.9656 0.136 Uiso calc R 1 H
H1B -0.3032 0.8223 0.8993 0.136 Uiso calc R 1 H
H1C -0.2034 0.9398 0.8571 0.136 Uiso calc R 1 H
C2 -0.0837(4) 0.7412(4) 0.8060(3) 0.0607(9) Uani d . 1 C
C3 -0.0634(4) 0.7408(4) 0.6845(3) 0.0604(9) Uani d . 1 C
C4 -0.1536(6) 0.8407(6) 0.6221(5) 0.0947(15) Uani d . 1 C
H4A -0.1036 0.8333 0.5378 0.142 Uiso calc R 1 H
H4B -0.1620 0.9356 0.6495 0.142 Uiso calc R 1 H
H4C -0.2533 0.8177 0.6386 0.142 Uiso calc R 1 H
C5 0.2070(6) 0.4496(5) 0.8446(4) 0.0834(12) Uani d . 1 C
H5A 0.3063 0.4739 0.8281 0.125 Uiso calc R 1 H
H5B 0.2166 0.3556 0.8148 0.125 Uiso calc R 1 H
H5C 0.1585 0.4537 0.9291 0.125 Uiso calc R 1 H
C6 0.1140(4) 0.5512(4) 0.7856(3) 0.0575(8) Uani d . 1 C
C7 0.1378(4) 0.5456(4) 0.6635(3) 0.0565(8) Uani d . 1 C
C8 0.2579(5) 0.4413(5) 0.5793(4) 0.0844(13) Uani d . 1 C
H8A 0.2506 0.4562 0.5000 0.127 Uiso calc R 1 H
H8B 0.2435 0.3469 0.6028 0.127 Uiso calc R 1 H
H8C 0.3566 0.4539 0.5812 0.127 Uiso calc R 1 H
C9 0.2964(4) 0.6482(4) 0.1926(3) 0.0526(8) Uani d . 1 C
C10 0.2268(5) 0.6899(4) 0.3266(3) 0.0637(9) Uani d . 1 C

loop_
_atom_site_aniso_label
_atom_site_aniso_U_11
_atom_site_aniso_U_22
_atom_site_aniso_U_33
_atom_site_aniso_U_12
_atom_site_aniso_U_13
_atom_site_aniso_U_23
O3 0.176(4) 0.089(3) 0.126(3) 0.033(3) -0.051(3) -0.039(2)
O4 0.123(3) 0.103(3) 0.0657(19) -0.036(2) -0.041(2) -0.0037(18)
Cl4 0.0696(7) 0.1166(11) 0.1436(13) 0.0035(7) -0.0198(7) -0.0556(10)
Cl5 0.233(2) 0.1096(11) 0.0780(9) -0.0109(12) -0.0647(11) 0.0200(8)
Cl6 0.0854(8) 0.0781(8) 0.1408(12) -0.0355(6) -0.0236(8) -0.0116(7)
C11 0.067(2) 0.0542(19) 0.058(2) -0.0140(16) -0.0214(17) -0.0010(15)
C12 0.085(3) 0.059(2) 0.060(2) -0.018(2) -0.017(2) 0.0001(18)
Cl1 0.0745(6) 0.0858(7) 0.0646(6) -0.0338(5) -0.0176(5) 0.0121(5)
Cl2 0.0719(7) 0.1318(10) 0.0667(6) -0.0288(6) -0.0296(5) -0.0082(6)
Cl3 0.0987(9) 0.0561(6) 0.1281(11) -0.0013(6) -0.0078(8) -0.0082(6)
O1 0.084(2) 0.126(3) 0.0483(15) -0.0295(19) -0.0031(14) -0.0016(16)
O2 0.213(5) 0.198(5) 0.0551(19) -0.137(4) -0.022(2) -0.020(2)
N1 0.0676(19) 0.0625(18) 0.0544(17) -0.0156(15) -0.0100(14) -0.0019(14)
N2 0.0591(17) 0.0596(17) 0.0467(16) -0.0157(14) -0.0057(13) 0.0035(13)
C1 0.084(3) 0.083(3) 0.080(3) 0.004(2) 0.003(2) -0.013(2)
C2 0.057(2) 0.055(2) 0.061(2) -0.0130(16) -0.0005(16) -0.0038(16)
C3 0.056(2) 0.058(2) 0.061(2) -0.0121(16) -0.0083(16) 0.0052(16)
C4 0.087(3) 0.093(3) 0.092(3) 0.010(3) -0.025(3) 0.013(3)
C5 0.085(3) 0.081(3) 0.085(3) -0.002(2) -0.035(2) 0.004(2)
C6 0.059(2) 0.0546(19) 0.060(2) -0.0161(16) -0.0161(16) 0.0003(16)
C7 0.0544(19) 0.0508(18) 0.058(2) -0.0146(15) -0.0040(15) -0.0023(15)
C8 0.084(3) 0.073(3) 0.076(3) 0.003(2) -0.001(2) -0.012(2)
C9 0.0532(18) 0.0566(19) 0.0482(18) -0.0137(15) -0.0124(14) -0.0053(14)
C10 0.081(3) 0.068(2) 0.0426(18) -0.021(2) -0.0148(18) -0.0027(16)

loop_
_atom_type_symbol
_atom_type_description
_atom_type_scat_dispersion_real
_atom_type_scat_dispersion_imag
_atom_type_scat_source
C C 0.0033 0.0016 'International Tables Vol C Tables 4.2.6.8 and 6.1.1.4'
H H 0.0000 0.0000 'International Tables Vol C Tables 4.2.6.8 and 6.1.1.4'
N N 0.0061 0.0033 'International Tables Vol C Tables 4.2.6.8 and 6.1.1.4'
O O 0.0106 0.0060 'International Tables Vol C Tables 4.2.6.8 and 6.1.1.4'
Cl Cl 0.1484 0.1585 'International Tables Vol C Tables 4.2.6.8 and 6.1.1.4'

loop_
_geom_angle_atom_site_label_1
_geom_angle_atom_site_label_2
_geom_angle_atom_site_label_3
_geom_angle
_geom_angle_publ_flag
C12 O4 H4 106(5) ?
C12 C11 Cl5 109.9(3) no
C12 C11 Cl6 107.9(3) ?
Cl5 C11 Cl6 109.7(2) no
C12 C11 Cl4 112.9(3) ?
Cl5 C11 Cl4 108.5(2) ?
Cl6 C11 Cl4 107.9(2) ?
O3 C12 O4 126.9(4) yes
O3 C12 C11 120.5(4) yes
O4 C12 C11 112.5(4) ?
C2 N1 C6 120.3(3) yes
C7 N2 C3 124.2(3) yes
C7 N2 H2 115(3) ?
C3 N2 H2 120(3) ?
C2 C1 H1A 109.5 ?
C2 C1 H1B 109.5 ?
H1A C1 H1B 109.5 ?
C2 C1 H1C 109.5 ?
H1A C1 H1C 109.5 ?
H1B C1 H1C 109.5 ?
N1 C2 C3 121.3(3) yes
N1 C2 C1 117.0(4) yes
C3 C2 C1 121.7(4) no
N2 C3 C2 116.5(3) yes
N2 C3 C4 118.0(4) yes
C2 C3 C4 125.5(4) no
C3 C4 H4A 109.5 ?
C3 C4 H4B 109.5 ?
H4A C4 H4B 109.5 ?
C3 C4 H4C 109.5 ?
H4A C4 H4C 109.5 ?
H4B C4 H4C 109.5 ?
C6 C5 H5A 109.5 ?
C6 C5 H5B 109.5 ?
H5A C5 H5B 109.5 ?
C6 C5 H5C 109.5 ?
H5A C5 H5C 109.5 ?
H5B C5 H5C 109.5 ?
N1 C6 C7 120.6(3) yes
N1 C6 C5 117.8(4) yes
C7 C6 C5 121.6(4) no
N2 C7 C6 117.1(3) yes
N2 C7 C8 118.4(4) yes
C6 C7 C8 124.5(4) no
C7 C8 H8A 109.5 ?
C7 C8 H8B 109.5 ?
H8A C8 H8B 109.5 ?
C7 C8 H8C 109.5 ?
H8A C8 H8C 109.5 ?
H8B C8 H8C 109.5 ?
C10 C9 Cl2 110.9(3) no
C10 C9 Cl1 112.7(2) no
Cl2 C9 Cl1 108.15(19) no
C10 C9 Cl3 106.9(3) no
Cl2 C9 Cl3 109.16(19) no
Cl1 C9 Cl3 108.96(19) no
O2 C10 O1 128.7(4) yes
O2 C10 C9 114.9(4) yes
O1 C10 C9 116.3(3) yes

loop_
_geom_bond_atom_site_label_1
_geom_bond_atom_site_label_2
_geom_bond_distance
_geom_bond_publ_flag
O3 C12 1.178(5) yes
O4 C12 1.264(6) yes
O4 H4 0.85(8) ?
Cl4 C11 1.747(4) yes
Cl5 C11 1.735(4) yes
Cl6 C11 1.743(4) yes
C11 C12 1.535(5) yes
Cl1 C9 1.757(3) yes
Cl2 C9 1.755(3) yes
Cl3 C9 1.762(4) yes
O1 C10 1.217(5) yes
O2 C10 1.210(5) yes
N1 C2 1.333(5) yes
N1 C6 1.334(5) yes
N2 C7 1.338(5) yes
N2 C3 1.340(5) yes
N2 H2 0.90(5) ?
C1 C2 1.508(5) yes
C1 H1A 0.9600 ?
C1 H1B 0.9600 ?
C1 H1C 0.9600 ?
C2 C3 1.384(5) yes
C3 C4 1.484(6) yes
C4 H4A 0.9600 ?
C4 H4B 0.9600 ?
C4 H4C 0.9600 ?
C5 C6 1.484(6) yes
C5 H5A 0.9600 ?
C5 H5B 0.9600 ?
C5 H5C 0.9600 ?
C6 C7 1.387(5) yes
C7 C8 1.498(5) yes
C8 H8A 0.9600 ?
C8 H8B 0.9600 ?
C8 H8C 0.9600 ?
C9 C10 1.551(5) yes

loop_
_geom_hbond_atom_site_label_D
_geom_hbond_atom_site_label_H
_geom_hbond_atom_site_label_A
_geom_hbond_distance_DH
_geom_hbond_distance_HA
_geom_hbond_distance_DA
_geom_hbond_angle_DHA
_geom_hbond_publ_flag
N2 H2 O1 0.90(5) 1.80(5) 2.692(4) 175(5) yes
O4 H4 O2 0.85(8) 1.69(8) 2.517(5) 165(8) yes

loop_
_geom_torsion_atom_site_label_1
_geom_torsion_atom_site_label_2
_geom_torsion_atom_site_label_3
_geom_torsion_atom_site_label_4
_geom_torsion
Cl5 C11 C12 O3 -30.3(6)
Cl6 C11 C12 O3 89.3(5)
Cl4 C11 C12 O3 -151.5(4)
Cl5 C11 C12 O4 148.8(3)
Cl6 C11 C12 O4 -91.7(4)
Cl4 C11 C12 O4 27.5(4)
C6 N1 C2 C3 -1.7(5)
C6 N1 C2 C1 179.2(4)
C7 N2 C3 C2 -0.2(5)
C7 N2 C3 C4 179.7(4)
N1 C2 C3 N2 1.3(5)
C1 C2 C3 N2 -179.7(4)
N1 C2 C3 C4 -178.6(4)
C1 C2 C3 C4 0.5(6)
C2 N1 C6 C7 1.0(5)
C2 N1 C6 C5 -178.8(4)
C3 N2 C7 C6 -0.5(5)
C3 N2 C7 C8 -179.7(4)
N1 C6 C7 N2 0.0(5)
C5 C6 C7 N2 179.8(3)
N1 C6 C7 C8 179.2(4)
C5 C6 C7 C8 -1.0(6)
Cl2 C9 C10 O2 -137.6(4)
Cl1 C9 C10 O2 -16.1(5)
Cl3 C9 C10 O2 103.6(5)
Cl2 C9 C10 O1 44.6(5)
Cl1 C9 C10 O1 166.1(3)
Cl3 C9 C10 O1 -74.2(4)

loop_
_cod_related_entry_id
_cod_related_entry_database
_cod_related_entry_code
1 ChemSpider 21129964
